data_2231288
loop_
_publ_author_name
'Feng, Li-ping'
'Zhao, Liang'

_publ_section_title
;
 2-Aminoanilinium 2-carboxyacetate
;
_journal_coeditor_code RZ2617
_journal_issue 8
_journal_name_full 'Acta Crystallographica Section E'
_journal_page_first o1881
_journal_paper_doi 10.1107/S160053681102544X
_journal_volume 67
_journal_year 2011
_chemical_formula_iupac 'C6 H9 N2 +, C3 H3 O4 -'
_chemical_formula_moiety 'C6 H9 N2 +, C3 H3 O4 -'
_chemical_formula_sum 'C9 H12 N2 O4'
_chemical_formula_weight 212.21
_chemical_name_systematic
;
2-Aminoanilinium 2-carboxyacetate
;
_space_group_IT_number 14
_symmetry_cell_setting monoclinic
_symmetry_space_group_name_Hall '-P 2yn'
_symmetry_space_group_name_H-M 'P 1 21/n 1'
_atom_sites_solution_hydrogens geom
_atom_sites_solution_primary direct
_atom_sites_solution_secondary difmap
_audit_creation_method SHELXL-97
_cell_angle_alpha 90.00
_cell_angle_beta 107.38(3)
_cell_angle_gamma 90.00
_cell_formula_units_Z 4
_cell_length_a 12.735(3)
_cell_length_b 5.7448(11)
_cell_length_c 14.429(3)
_cell_measurement_reflns_used 2310
_cell_measurement_temperature 298(2)
_cell_measurement_theta_max 27.53
_cell_measurement_theta_min 1.87
_cell_volume 1007.4(4)
_computing_cell_refinement 'CrystalClear (Rigaku, 2005)'
_computing_data_collection 'CrystalClear (Rigaku, 2005)'
_computing_data_reduction 'CrystalClear (Rigaku, 2005)'
_computing_molecular_graphics 'SHELXTL (Sheldrick, 2008)'
_computing_publication_material 'SHELXTL (Sheldrick, 2008'
_computing_structure_refinement 'SHELXL97 (Sheldrick, 2008)'
_computing_structure_solution 'SHELXS97 (Sheldrick, 2008)'
_diffrn_ambient_temperature 298(2)
_diffrn_detector_area_resol_mean 13.6612
_diffrn_measured_fraction_theta_full 0.993
_diffrn_measured_fraction_theta_max 0.993
_diffrn_measurement_device_type 'Rigaku Mercury2'
_diffrn_measurement_method 'CCD profile fitting'
_diffrn_radiation_monochromator graphite
_diffrn_radiation_source 'fine-focus sealed tube'
_diffrn_radiation_type MoK\a
_diffrn_radiation_wavelength 0.71073
_diffrn_reflns_av_R_equivalents 0.0260
_diffrn_reflns_av_sigmaI/netI 0.0215
_diffrn_reflns_limit_h_max 16
_diffrn_reflns_limit_h_min -16
_diffrn_reflns_limit_k_max 7
_diffrn_reflns_limit_k_min -7
_diffrn_reflns_limit_l_max 18
_diffrn_reflns_limit_l_min -18
_diffrn_reflns_number 10297
_diffrn_reflns_theta_full 27.53
_diffrn_reflns_theta_max 27.53
_diffrn_reflns_theta_min 1.87
_exptl_absorpt_coefficient_mu 0.111
_exptl_absorpt_correction_T_max 1.000
_exptl_absorpt_correction_T_min 0.910
_exptl_absorpt_correction_type multi-scan
_exptl_absorpt_process_details '(CrystalClear; Rigaku, 2005)'
_exptl_crystal_colour colourless
_exptl_crystal_density_diffrn 1.399
_exptl_crystal_density_method 'not measured'
_exptl_crystal_description block
_exptl_crystal_F_000 448
_exptl_crystal_size_max 0.30
_exptl_crystal_size_mid 0.25
_exptl_crystal_size_min 0.15
_refine_diff_density_max 0.288
_refine_diff_density_min -0.248
_refine_ls_extinction_method none
_refine_ls_goodness_of_fit_ref 1.143
_refine_ls_hydrogen_treatment constr
_refine_ls_matrix_type full
_refine_ls_number_parameters 137
_refine_ls_number_reflns 2310
_refine_ls_number_restraints 0
_refine_ls_restrained_S_all 1.143
_refine_ls_R_factor_all 0.0499
_refine_ls_R_factor_gt 0.0401
_refine_ls_shift/su_max 0.000
_refine_ls_shift/su_mean 0.000
_refine_ls_structure_factor_coef Fsqd
_refine_ls_weighting_details 'calc w=1/[\s^2^(Fo^2^)+(0.0733P)^2^+0.1065P] where P=(Fo^2^+2Fc^2^)/3'
_refine_ls_weighting_scheme calc
_refine_ls_wR_factor_gt 0.1140
_refine_ls_wR_factor_ref 0.1287
_reflns_number_gt 2027
_reflns_number_total 2310
_reflns_threshold_expression I>2sigma(I)
_cod_data_source_file rz2617.cif
_cod_data_source_block I
_cod_original_cell_volume 1007.4(3)
_cod_original_sg_symbol_H-M 'P 21/n '
_cod_database_code 2231288
_cod_database_fobs_code 2231288

loop_
_symmetry_equiv_pos_as_xyz
'x, y, z'
'-x+1/2, y+1/2, -z+1/2'
'-x, -y, -z'
'x-1/2, -y-1/2, z-1/2'

loop_
_atom_site_type_symbol
_atom_site_label
_atom_site_fract_x
_atom_site_fract_y
_atom_site_fract_z
_atom_site_U_iso_or_equiv
_atom_site_adp_type
_atom_site_calc_flag
_atom_site_refinement_flags
_atom_site_occupancy
_atom_site_symmetry_multiplicity
O O2 0.61965(7) 0.52957(17) 0.59590(7) 0.0380(3) Uani d . 1 1
N N1 0.58132(8) 0.80154(19) 0.41942(8) 0.0318(3) Uani d . 1 1
H H1A 0.5336 0.8376 0.3623 0.048 Uiso calc R 1 1
H H1B 0.5997 0.9297 0.4552 0.048 Uiso calc R 1 1
H H1C 0.5506 0.6998 0.4500 0.048 Uiso calc R 1 1
O O4 0.78587(8) 0.72834(17) 0.69666(7) 0.0407(3) Uani d . 1 1
H H4 0.7231 0.6862 0.6670 0.061 Uiso d R 1 1
O O3 0.94464(8) 0.5435(2) 0.74114(7) 0.0458(3) Uani d . 1 1
O O1 0.62897(9) 0.1692(2) 0.54632(9) 0.0538(3) Uani d . 1 1
C C1 0.67983(9) 0.6987(2) 0.40414(8) 0.0286(3) Uani d . 1 1
C C9 0.84796(9) 0.5516(2) 0.69323(8) 0.0303(3) Uani d . 1 1
C C7 0.67270(10) 0.3478(2) 0.58610(8) 0.0320(3) Uani d . 1 1
C C8 0.79755(9) 0.3559(2) 0.62487(9) 0.0307(3) Uani d . 1 1
H H8A 0.8226 0.2101 0.6580 0.037 Uiso calc R 1 1
H H8B 0.8263 0.3641 0.5698 0.037 Uiso calc R 1 1
C C6 0.77981(11) 0.8061(3) 0.44260(10) 0.0390(3) Uani d . 1 1
H H6A 0.7845 0.9435 0.4777 0.047 Uiso calc R 1 1
N N2 0.56773(12) 0.3929(3) 0.31118(11) 0.0569(4) Uani d . 1 1
H H2A 0.5601 0.2518 0.2828 0.068 Uiso d R 1 1
H H2B 0.5078 0.4222 0.3303 0.068 Uiso d R 1 1
C C2 0.66864(11) 0.4931(2) 0.35095(9) 0.0342(3) Uani d . 1 1
C C3 0.76464(13) 0.3975(3) 0.33892(10) 0.0436(4) Uani d . 1 1
H H3A 0.7607 0.2596 0.3043 0.052 Uiso calc R 1 1
C C4 0.86492(13) 0.5041(3) 0.37757(12) 0.0515(4) Uani d . 1 1
H H4A 0.9277 0.4369 0.3688 0.062 Uiso calc R 1 1
C C5 0.87378(12) 0.7085(3) 0.42893(12) 0.0513(4) Uani d . 1 1
H H5A 0.9418 0.7804 0.4542 0.062 Uiso calc R 1 1

loop_
_atom_site_aniso_label
_atom_site_aniso_U_11
_atom_site_aniso_U_22
_atom_site_aniso_U_33
_atom_site_aniso_U_12
_atom_site_aniso_U_13
_atom_site_aniso_U_23
O2 0.0268(4) 0.0449(5) 0.0408(5) 0.0064(4) 0.0079(4) 0.0038(4)
N1 0.0269(5) 0.0348(6) 0.0329(5) 0.0024(4) 0.0074(4) -0.0021(4)
O4 0.0355(5) 0.0373(5) 0.0450(5) 0.0022(4) 0.0055(4) -0.0112(4)
O3 0.0282(5) 0.0568(6) 0.0444(6) -0.0005(4) -0.0012(4) -0.0073(5)
O1 0.0412(6) 0.0616(7) 0.0592(7) -0.0177(5) 0.0160(5) -0.0293(6)
C1 0.0259(6) 0.0320(6) 0.0282(6) 0.0026(4) 0.0085(4) 0.0031(4)
C9 0.0265(6) 0.0365(6) 0.0275(6) -0.0006(5) 0.0075(4) 0.0004(5)
C7 0.0277(6) 0.0421(7) 0.0262(5) -0.0027(5) 0.0082(4) -0.0023(5)
C8 0.0274(6) 0.0325(6) 0.0324(6) 0.0012(5) 0.0092(5) -0.0031(5)
C6 0.0319(6) 0.0423(7) 0.0414(7) -0.0037(5) 0.0088(5) -0.0007(6)
N2 0.0508(8) 0.0546(8) 0.0686(9) -0.0159(6) 0.0229(7) -0.0303(7)
C2 0.0384(7) 0.0349(7) 0.0314(6) 0.0004(5) 0.0134(5) 0.0004(5)
C3 0.0542(9) 0.0426(8) 0.0409(7) 0.0124(7) 0.0246(6) 0.0031(6)
C4 0.0425(8) 0.0685(11) 0.0513(9) 0.0203(7) 0.0259(7) 0.0154(8)
C5 0.0279(7) 0.0690(11) 0.0571(9) -0.0014(7) 0.0128(6) 0.0069(8)

loop_
_atom_type_symbol
_atom_type_description
_atom_type_scat_dispersion_real
_atom_type_scat_dispersion_imag
_atom_type_scat_source
C C 0.0033 0.0016 'International Tables Vol C Tables 4.2.6.8 and 6.1.1.4'
H H 0.0000 0.0000 'International Tables Vol C Tables 4.2.6.8 and 6.1.1.4'
N N 0.0061 0.0033 'International Tables Vol C Tables 4.2.6.8 and 6.1.1.4'
O O 0.0106 0.0060 'International Tables Vol C Tables 4.2.6.8 and 6.1.1.4'

loop_
_geom_angle_atom_site_label_1
_geom_angle_atom_site_label_2
_geom_angle_atom_site_label_3
_geom_angle
C1 N1 H1A 109.5
C1 N1 H1B 109.5
H1A N1 H1B 109.5
C1 N1 H1C 109.5
H1A N1 H1C 109.5
H1B N1 H1C 109.5
C9 O4 H4 105.0
C6 C1 C2 122.23(12)
C6 C1 N1 119.42(12)
C2 C1 N1 118.34(11)
O3 C9 O4 122.15(12)
O3 C9 C8 120.19(12)
O4 C9 C8 117.62(10)
O1 C7 O2 123.81(12)
O1 C7 C8 118.48(12)
O2 C7 C8 117.71(11)
C9 C8 C7 117.25(10)
C9 C8 H8A 108.0
C7 C8 H8A 108.0
C9 C8 H8B 108.0
C7 C8 H8B 108.0
H8A C8 H8B 107.2
C1 C6 C5 119.72(14)
C1 C6 H6A 120.1
C5 C6 H6A 120.1
C2 N2 H2A 122.0
C2 N2 H2B 124.6
H2A N2 H2B 108.7
N2 C2 C1 121.12(12)
N2 C2 C3 121.96(13)
C1 C2 C3 116.91(13)
C4 C3 C2 121.01(14)
C4 C3 H3A 119.5
C2 C3 H3A 119.5
C5 C4 C3 121.04(13)
C5 C4 H4A 119.5
C3 C4 H4A 119.5
C4 C5 C6 119.08(14)
C4 C5 H5A 120.5
C6 C5 H5A 120.5

loop_
_geom_bond_atom_site_label_1
_geom_bond_atom_site_label_2
_geom_bond_distance
O2 C7 1.2742(16)
N1 C1 1.4618(15)
N1 H1A 0.8900
N1 H1B 0.8900
N1 H1C 0.8900
O4 C9 1.2969(16)
O4 H4 0.8221
O3 C9 1.2195(15)
O1 C7 1.2253(17)
C1 C6 1.3737(18)
C1 C2 1.3924(18)
C9 C8 1.5069(17)
C7 C8 1.5205(17)
C8 H8A 0.9700
C8 H8B 0.9700
C6 C5 1.388(2)
C6 H6A 0.9300
N2 C2 1.3679(19)
N2 H2A 0.9003
N2 H2B 0.9008
C2 C3 1.3978(19)
C3 C4 1.375(2)
C3 H3A 0.9300
C4 C5 1.375(3)
C4 H4A 0.9300
C5 H5A 0.9300

loop_
_geom_hbond_atom_site_label_D
_geom_hbond_atom_site_label_H
_geom_hbond_atom_site_label_A
_geom_hbond_site_symmetry_A
_geom_hbond_distance_DH
_geom_hbond_distance_HA
_geom_hbond_distance_DA
_geom_hbond_angle_DHA
N1 H1A O3 4_575 0.89 1.90 2.7865(17) 171
N1 H1B O1 1_565 0.89 1.86 2.7420(15) 170
N2 H2A O3 4_565 0.90 2.21 2.9693(18) 142
N2 H2B O2 3_666 0.90 2.21 3.0988(18) 169
N1 H1C O2 . 0.89 2.25 2.9019(15) 130
O4 H4 O2 . 0.82 1.67 2.4616(15) 161

loop_
_geom_torsion_atom_site_label_1
_geom_torsion_atom_site_label_2
_geom_torsion_atom_site_label_3
_geom_torsion_atom_site_label_4
_geom_torsion
O3 C9 C8 C7 165.75(12)
O4 C9 C8 C7 -16.10(16)
O1 C7 C8 C9 -165.98(12)
O2 C7 C8 C9 14.93(16)
C2 C1 C6 C5 -0.2(2)
N1 C1 C6 C5 179.56(12)
C6 C1 C2 N2 -178.23(14)
N1 C1 C2 N2 2.05(19)
C6 C1 C2 C3 0.67(19)
N1 C1 C2 C3 -179.06(11)
N2 C2 C3 C4 178.41(14)
C1 C2 C3 C4 -0.5(2)
C2 C3 C4 C5 -0.2(2)
C3 C4 C5 C6 0.8(2)
C1 C6 C5 C4 -0.6(2)

loop_
_cod_related_entry_id
_cod_related_entry_database
_cod_related_entry_code
1 ChemSpider 30656879
